data_9012646
loop_
_publ_author_name
'Belovitskaya, Y. V.'
'Pekov, I. V.'
'Gobechiya, E. R.'
'Kabalov, Y. K.'
'Subbotin, V. V.'

_publ_section_title
;
 Crystal structure of calcioburbankite and the characteristic features of the
 burbankite structure type
;
_journal_name_full 'Crystallography Reports'
_journal_page_first 927
_journal_page_last 931
_journal_paper_doi 10.1134/1.1420820
_journal_volume 46
_journal_year 2001
_chemical_compound_source 'Vuoriyarvi, North Kareliya'
_chemical_formula_sum 'C5 Ba0.501 Ca1.437 Ce0.438 La0.243 Na2.667 Nd0.099 O15 Sr0.549'
_chemical_name_mineral Calcioburbankite
_space_group_IT_number 186
_symmetry_space_group_name_Hall 'P 6c -2c'
_symmetry_space_group_name_H-M 'P 63 m c'
_cell_angle_alpha 90
_cell_angle_beta 90
_cell_angle_gamma 120
_cell_length_a 10.4974
_cell_length_b 10.4974
_cell_length_c 6.4309
_cell_formula_units_Z 2
_cell_volume 613.714
_database_code_amcsd 0012373
_exptl_crystal_density_diffrn 3.492
_cod_original_formula_sum 'Na2.667 Ca1.437 Ce.438 La.243 Nd.099 Ba.501 Sr.549 C5 O15'
_cod_database_code 9012646

loop_
_space_group_symop_operation_xyz
x,y,z
-x,-x+y,1/2+z
x-y,x,1/2+z
-y,-x,z
-y,x-y,z
x-y,-y,1/2+z
-x,-y,1/2+z
x,x-y,z
-x+y,-x,z
y,x,1/2+z
y,-x+y,1/2+z
-x+y,y,z

loop_
_atom_site_label
_atom_site_fract_x
_atom_site_fract_y
_atom_site_fract_z
_atom_site_occupancy
_atom_site_U_iso_or_equiv
NaA 0.52410 0.47590 0.31700 0.74300 0.01773
CaA 0.52410 0.47590 0.31700 0.16300 0.01773
CeA 0.52410 0.47590 0.31700 0.03000 0.01773
CeB 0.84060 0.15940 0.00000 0.11600 0.01279
LaB 0.84060 0.15940 0.00000 0.08100 0.01279
NdB 0.84060 0.15940 0.00000 0.03300 0.01279
BaB 0.84060 0.15940 0.00000 0.16700 0.01279
CaB 0.84060 0.15940 0.00000 0.31600 0.01279
SrB 0.84060 0.15940 0.00000 0.18300 0.01279
NaB 0.84060 0.15940 0.00000 0.14600 0.01279
C1 0.79700 0.20300 0.55000 1.00000 0.06333
C2 0.00000 0.00000 0.88000 1.00000 0.01267
C3 0.33333 0.66667 0.49000 1.00000 0.02533
O1 0.37600 0.08800 0.63300 1.00000 0.01393
O2 0.92600 0.07400 0.34400 1.00000 0.02280
O3 0.40370 0.59630 0.47600 1.00000 0.00633
O4 0.77600 0.22400 0.35900 1.00000 0.02280

loop_
_cod_related_entry_id
_cod_related_entry_database
_cod_related_entry_code
1 AMCSD 0012373
